data_7062327
loop_
_publ_author_name
'Vos\'ahlo, Petr'
'\<St\<epni\<cka, Petr'

_publ_section_title
;
 Assessing the role of substituents in ferrocene acylphosphines and their
 impact on gold-catalysed reactions
;
_journal_issue 9
_journal_name_full 'New Journal of Chemistry'
_journal_page_first 4510
_journal_page_last 4520
_journal_paper_doi 10.1039/D3NJ00201B
_journal_volume 47
_journal_year 2023
_chemical_formula_moiety 'C31 H39 Au Cl Fe O P, 1.5(C6 H12)'
_chemical_formula_sum 'C40 H57 Au Cl Fe O P'
_chemical_formula_weight 873.09
_space_group_crystal_system triclinic
_space_group_IT_number 2
_space_group_name_Hall '-P 1'
_space_group_name_H-M_alt 'P -1'
_atom_sites_solution_hydrogens geom
_atom_sites_solution_primary direct
_atom_sites_solution_secondary difmap
_audit_creation_method SHELXL-2017/1
_audit_update_record
;
2023-01-10 deposited with the CCDC.	2023-02-03 downloaded from the CCDC.
;
_cell_angle_alpha 82.383(2)
_cell_angle_beta 78.024(2)
_cell_angle_gamma 76.254(2)
_cell_formula_units_Z 2
_cell_length_a 11.2049(9)
_cell_length_b 12.2057(10)
_cell_length_c 13.8158(10)
_cell_measurement_reflns_used 9615
_cell_measurement_temperature 120(2)
_cell_measurement_theta_max 27.92
_cell_measurement_theta_min 2.39
_cell_volume 1788.5(2)
_computing_cell_refinement 'SAINT V8.40B (Bruker AXS LLC, 2019)'
_computing_data_collection 'Bruker Instrument Service vV6.2.16'
_computing_data_reduction 'SAINT V8.40B (Bruker AXS LLC, 2019)'
_computing_molecular_graphics 'PLATON (Spek, 2017)'
_computing_publication_material 'PLATON (Spek, 2017)'
_computing_structure_refinement 'SHELXL-2017/1 (Sheldrick, 2017)'
_computing_structure_solution 'SHELXT-2018 (Sheldrick, 2018)'
_diffrn_ambient_temperature 120(2)
_diffrn_measured_fraction_theta_full 0.999
_diffrn_measured_fraction_theta_max 0.999
_diffrn_measurement_device_type 'Bruker D8 VENTURE Kappa Duo'
_diffrn_measurement_method '\f and \w scans'
_diffrn_radiation_monochromator 'Quazar Mo multilayer optic'
_diffrn_radiation_source 'I\mS micro-focus sealed tube'
_diffrn_radiation_type MoK\a
_diffrn_radiation_wavelength 0.71073
_diffrn_reflns_av_R_equivalents 0.0506
_diffrn_reflns_av_unetI/netI 0.0222
_diffrn_reflns_Laue_measured_fraction_full 0.999
_diffrn_reflns_Laue_measured_fraction_max 0.999
_diffrn_reflns_limit_h_max 14
_diffrn_reflns_limit_h_min -14
_diffrn_reflns_limit_k_max 15
_diffrn_reflns_limit_k_min -15
_diffrn_reflns_limit_l_max 17
_diffrn_reflns_limit_l_min 0
_diffrn_reflns_number 131798
_diffrn_reflns_point_group_measured_fraction_full 0.999
_diffrn_reflns_point_group_measured_fraction_max 0.999
_diffrn_reflns_theta_full 25.242
_diffrn_reflns_theta_max 27.499
_diffrn_reflns_theta_min 2.192
_exptl_absorpt_coefficient_mu 4.653
_exptl_absorpt_correction_T_max 0.55
_exptl_absorpt_correction_T_min 0.42
_exptl_absorpt_correction_type multi-scan
_exptl_absorpt_process_details
;
Sevvana, M., Ruf, M., Us\'on, I., Sheldrick, G. M., and Herbst-Irmer, R. (2019)
Acta. Cryst. D75, 1040-1050.
;
_exptl_crystal_colour violet
_exptl_crystal_density_diffrn 1.621
_exptl_crystal_description prism
_exptl_crystal_F_000 884
_exptl_crystal_size_max 0.19
_exptl_crystal_size_mid 0.18
_exptl_crystal_size_min 0.14
_refine_diff_density_max 1.602
_refine_diff_density_min -1.423
_refine_diff_density_rms 0.154
_refine_ls_extinction_method none
_refine_ls_goodness_of_fit_ref 1.121
_refine_ls_hydrogen_treatment constr
_refine_ls_matrix_type full
_refine_ls_number_parameters 407
_refine_ls_number_reflns 8225
_refine_ls_number_restraints 0
_refine_ls_restrained_S_all 1.121
_refine_ls_R_factor_all 0.0306
_refine_ls_R_factor_gt 0.0296
_refine_ls_shift/su_max 0.001
_refine_ls_shift/su_mean 0.000
_refine_ls_structure_factor_coef Fsqd
_refine_ls_weighting_details 'w=1/[\s^2^(Fo^2^)+(0.0603P)^2^+2.5705P] where P=(Fo^2^+2Fc^2^)/3'
_refine_ls_weighting_scheme calc
_refine_ls_wR_factor_gt 0.0929
_refine_ls_wR_factor_ref 0.0937
_reflns_Friedel_coverage 0.000
_reflns_number_gt 7975
_reflns_number_total 8225
_reflns_threshold_expression 'I > 2\s(I)'
_cod_data_source_file d3nj00201b2.cif
_cod_data_source_block pv545
_cod_database_code 7062327
_shelx_shelxl_version_number 2017/1
_shelx_space_group_comment
;
The symmetry employed for this shelxl refinement is uniquely defined
by the following loop, which should always be used as a source of
symmetry information in preference to the above space-group names.
They are only intended as comments.
;
_shelx_estimated_absorpt_t_min 0.472
_shelx_estimated_absorpt_t_max 0.562

loop_
_space_group_symop_operation_xyz
'x, y, z'
'-x, -y, -z'

loop_
_atom_site_label
_atom_site_type_symbol
_atom_site_fract_x
_atom_site_fract_y
_atom_site_fract_z
_atom_site_U_iso_or_equiv
_atom_site_adp_type
_atom_site_occupancy
_atom_site_site_symmetry_order
_atom_site_calc_flag
_atom_site_refinement_flags_posn
_atom_site_refinement_flags_adp
_atom_site_refinement_flags_occupancy
_atom_site_disorder_assembly
_atom_site_disorder_group
Au Au 0.49897(2) 0.44246(2) 0.20621(2) 0.01638(6) Uani 1 1 d . . . . .
Cl Cl 0.71040(9) 0.39391(10) 0.19846(8) 0.0272(2) Uani 1 1 d . . . . .
Fe Fe 0.27021(6) 0.44265(5) 0.54050(4) 0.01790(12) Uani 1 1 d . . . . .
P P 0.29249(9) 0.49733(8) 0.20928(7) 0.01370(18) Uani 1 1 d . . . . .
O O 0.0862(3) 0.4844(3) 0.3435(2) 0.0267(7) Uani 1 1 d . . . . .
C1 C 0.2268(4) 0.5441(3) 0.4179(3) 0.0170(7) Uani 1 1 d . . . . .
C2 C 0.3480(4) 0.5508(4) 0.4335(3) 0.0206(8) Uani 1 1 d . . . . .
H2 H 0.425029 0.531643 0.388785 0.025 Uiso 1 1 calc R U . . .
C3 C 0.3307(4) 0.5915(4) 0.5289(3) 0.0222(8) Uani 1 1 d . . . . .
H3 H 0.394594 0.605004 0.558574 0.027 Uiso 1 1 calc R U . . .
C4 C 0.2018(4) 0.6084(4) 0.5718(3) 0.0227(8) Uani 1 1 d . . . . .
H4 H 0.165089 0.635172 0.635087 0.027 Uiso 1 1 calc R U . . .
C5 C 0.1368(4) 0.5788(3) 0.5047(3) 0.0184(8) Uani 1 1 d . . . . .
H5 H 0.049638 0.581372 0.515306 0.022 Uiso 1 1 calc R U . . .
C6 C 0.2769(5) 0.2766(4) 0.5235(4) 0.0293(10) Uani 1 1 d . . . . .
H6 H 0.268721 0.247767 0.465115 0.035 Uiso 1 1 calc R U . . .
C7 C 0.3898(5) 0.2868(4) 0.5485(4) 0.0329(11) Uani 1 1 d . . . . .
H7 H 0.470960 0.265887 0.509830 0.039 Uiso 1 1 calc R U . . .
C8 C 0.3606(6) 0.3338(4) 0.6415(4) 0.0392(13) Uani 1 1 d . . . . .
H8 H 0.418547 0.349821 0.676107 0.047 Uiso 1 1 calc R U . . .
C9 C 0.2291(6) 0.3525(4) 0.6732(4) 0.0337(11) Uani 1 1 d . . . . .
H9 H 0.183271 0.383678 0.732862 0.040 Uiso 1 1 calc R U . . .
C10 C 0.1784(5) 0.3170(4) 0.6011(4) 0.0272(10) Uani 1 1 d . . . . .
H10 H 0.092328 0.319630 0.603974 0.033 Uiso 1 1 calc R U . . .
C11 C 0.1895(4) 0.5033(3) 0.3359(3) 0.0192(8) Uani 1 1 d . . . . .
C12 C 0.2511(4) 0.6494(3) 0.1596(3) 0.0148(7) Uani 1 1 d . . . . .
C13 C 0.2987(4) 0.6584(3) 0.0476(3) 0.0201(8) Uani 1 1 d . . . . .
H13A H 0.254924 0.616441 0.014908 0.024 Uiso 1 1 calc R U . . .
H13B H 0.389250 0.624040 0.033389 0.024 Uiso 1 1 calc R U . . .
C14 C 0.2759(4) 0.7829(3) 0.0062(3) 0.0230(8) Uani 1 1 d . . . . .
H14 H 0.307762 0.787694 -0.067079 0.028 Uiso 1 1 calc R U . . .
C15 C 0.3437(4) 0.8485(3) 0.0553(3) 0.0217(8) Uani 1 1 d . . . . .
H15A H 0.329853 0.928498 0.027317 0.026 Uiso 1 1 calc R U . . .
H15B H 0.434601 0.815656 0.042313 0.026 Uiso 1 1 calc R U . . .
C16 C 0.2939(4) 0.8423(3) 0.1673(3) 0.0215(8) Uani 1 1 d . . . . .
H16 H 0.337937 0.885563 0.199717 0.026 Uiso 1 1 calc R U . . .
C17 C 0.1547(4) 0.8934(4) 0.1867(4) 0.0266(9) Uani 1 1 d . . . . .
H17A H 0.139123 0.973525 0.159109 0.032 Uiso 1 1 calc R U . . .
H17B H 0.122465 0.891028 0.259178 0.032 Uiso 1 1 calc R U . . .
C18 C 0.0866(4) 0.8264(4) 0.1379(4) 0.0277(9) Uani 1 1 d . . . . .
H18 H -0.005170 0.859808 0.150918 0.033 Uiso 1 1 calc R U . . .
C19 C 0.1110(4) 0.7022(3) 0.1825(3) 0.0226(8) Uani 1 1 d . . . . .
H19A H 0.081432 0.698994 0.255261 0.027 Uiso 1 1 calc R U . . .
H19B H 0.064250 0.659023 0.153935 0.027 Uiso 1 1 calc R U . . .
C20 C 0.3187(4) 0.7180(3) 0.2095(3) 0.0210(8) Uani 1 1 d . . . . .
H20A H 0.288159 0.713102 0.282164 0.025 Uiso 1 1 calc R U . . .
H20B H 0.409744 0.685485 0.197180 0.025 Uiso 1 1 calc R U . . .
C21 C 0.1361(5) 0.8329(4) 0.0260(4) 0.0296(10) Uani 1 1 d . . . . .
H21A H 0.092636 0.790296 -0.006430 0.036 Uiso 1 1 calc R U . . .
H21B H 0.119484 0.912756 -0.002112 0.036 Uiso 1 1 calc R U . . .
C22 C 0.2361(4) 0.3978(3) 0.1465(3) 0.0155(7) Uani 1 1 d . . . . .
C23 C 0.3272(4) 0.3708(3) 0.0482(3) 0.0173(7) Uani 1 1 d . . . . .
H23A H 0.326884 0.440835 0.002920 0.021 Uiso 1 1 calc R U . . .
H23B H 0.413083 0.341233 0.061496 0.021 Uiso 1 1 calc R U . . .
C24 C 0.2881(4) 0.2822(3) -0.0013(3) 0.0200(8) Uani 1 1 d . . . . .
H24 H 0.346637 0.266475 -0.065568 0.024 Uiso 1 1 calc R U . . .
C25 C 0.2939(4) 0.1721(3) 0.0680(4) 0.0237(9) Uani 1 1 d . . . . .
H25A H 0.268716 0.114663 0.036830 0.028 Uiso 1 1 calc R U . . .
H25B H 0.380389 0.141686 0.079454 0.028 Uiso 1 1 calc R U . . .
C26 C 0.2062(4) 0.1968(3) 0.1665(3) 0.0223(9) Uani 1 1 d . . . . .
H26 H 0.210637 0.125338 0.211686 0.027 Uiso 1 1 calc R U . . .
C27 C 0.0713(4) 0.2408(4) 0.1486(3) 0.0226(8) Uani 1 1 d . . . . .
H27A H 0.045003 0.182577 0.119324 0.027 Uiso 1 1 calc R U . . .
H27B H 0.014033 0.256982 0.212450 0.027 Uiso 1 1 calc R U . . .
C28 C 0.0651(4) 0.3489(3) 0.0778(3) 0.0183(8) Uani 1 1 d . . . . .
H28 H -0.022165 0.376982 0.065191 0.022 Uiso 1 1 calc R U . . .
C29 C 0.1024(4) 0.4405(3) 0.1248(3) 0.0160(7) Uani 1 1 d . . . . .
H29A H 0.043186 0.458969 0.187312 0.019 Uiso 1 1 calc R U . . .
H29B H 0.098496 0.510293 0.078873 0.019 Uiso 1 1 calc R U . . .
C30 C 0.2437(4) 0.2861(3) 0.2159(3) 0.0188(8) Uani 1 1 d . . . . .
H30A H 0.329881 0.257864 0.228742 0.023 Uiso 1 1 calc R U . . .
H30B H 0.186875 0.300392 0.280273 0.023 Uiso 1 1 calc R U . . .
C31 C 0.1544(4) 0.3258(4) -0.0210(3) 0.0217(8) Uani 1 1 d . . . . .
H31A H 0.149678 0.396311 -0.065991 0.026 Uiso 1 1 calc R U . . .
H31B H 0.130368 0.268713 -0.053315 0.026 Uiso 1 1 calc R U . . .
C1S C 0.4944(5) 0.0027(5) 0.2947(4) 0.0363(11) Uani 1 1 d . . . . .
H1S1 H 0.406603 0.029581 0.285235 0.044 Uiso 1 1 calc R U . . .
H1S2 H 0.502474 -0.073488 0.330996 0.044 Uiso 1 1 calc R U . . .
C2S C 0.5799(5) -0.0050(5) 0.1942(4) 0.0387(12) Uani 1 1 d . . . . .
H2S1 H 0.565102 0.069252 0.154847 0.046 Uiso 1 1 calc R U . . .
H2S2 H 0.560591 -0.061385 0.157775 0.046 Uiso 1 1 calc R U . . .
C3S C 0.7165(5) -0.0395(5) 0.2054(4) 0.0399(12) Uani 1 1 d . . . . .
H3S1 H 0.770480 -0.040176 0.138789 0.048 Uiso 1 1 calc R U . . .
H3S2 H 0.733286 -0.116947 0.238884 0.048 Uiso 1 1 calc R U . . .
C4S C 0.7483(5) 0.0421(5) 0.2656(5) 0.0419(13) Uani 1 1 d . . . . .
H4S1 H 0.739865 0.118177 0.228900 0.050 Uiso 1 1 calc R U . . .
H4S2 H 0.835999 0.015656 0.275321 0.050 Uiso 1 1 calc R U . . .
C5S C 0.6607(6) 0.0493(6) 0.3666(5) 0.0493(15) Uani 1 1 d . . . . .
H5S1 H 0.676162 -0.024911 0.405934 0.059 Uiso 1 1 calc R U . . .
H5S2 H 0.678824 0.106073 0.403329 0.059 Uiso 1 1 calc R U . . .
C6S C 0.5252(6) 0.0821(5) 0.3553(5) 0.0434(13) Uani 1 1 d . . . . .
H6S1 H 0.471308 0.081316 0.421868 0.052 Uiso 1 1 calc R U . . .
H6S2 H 0.507446 0.160019 0.322864 0.052 Uiso 1 1 calc R U . . .
C7S C 0.1187(5) 1.0208(5) 0.4427(4) 0.0373(11) Uani 1 1 d . . . . .
H7S1 H 0.103895 1.036015 0.373522 0.045 Uiso 1 1 calc R U . . .
H7S2 H 0.205602 1.026354 0.442097 0.045 Uiso 1 1 calc R U . . .
C8S C 0.1027(5) 0.9016(4) 0.4823(4) 0.0394(12) Uani 1 1 d . . . . .
H8S1 H 0.157807 0.847059 0.436442 0.047 Uiso 1 1 calc R U . . .
H8S2 H 0.129220 0.882660 0.547699 0.047 Uiso 1 1 calc R U . . .
C9S C -0.0275(6) 0.8893(5) 0.4934(5) 0.0462(14) Uani 1 1 d . . . . .
H9S1 H -0.034495 0.812818 0.524783 0.055 Uiso 1 1 calc R U . . .
H9S2 H -0.050384 0.897304 0.426918 0.055 Uiso 1 1 calc R U . . .

loop_
_atom_site_aniso_label
_atom_site_aniso_U_11
_atom_site_aniso_U_22
_atom_site_aniso_U_33
_atom_site_aniso_U_23
_atom_site_aniso_U_13
_atom_site_aniso_U_12
Au 0.01548(9) 0.02002(9) 0.01406(9) -0.00061(5) -0.00494(5) -0.00322(6)
Cl 0.0164(4) 0.0440(6) 0.0216(5) -0.0086(4) -0.0077(4) -0.0004(4)
Fe 0.0203(3) 0.0173(3) 0.0157(3) 0.0026(2) -0.0059(2) -0.0032(2)
P 0.0144(4) 0.0151(4) 0.0119(4) 0.0014(3) -0.0032(3) -0.0043(3)
O 0.0197(15) 0.0439(19) 0.0197(15) -0.0028(14) -0.0019(12) -0.0145(14)
C1 0.0172(18) 0.0203(18) 0.0134(17) 0.0032(14) -0.0039(14) -0.0052(15)
C2 0.020(2) 0.0233(19) 0.0181(19) 0.0020(15) -0.0056(15) -0.0040(16)
C3 0.026(2) 0.023(2) 0.0187(19) 0.0029(15) -0.0095(16) -0.0067(16)
C4 0.028(2) 0.0194(19) 0.0188(19) 0.0019(15) -0.0075(16) -0.0013(16)
C5 0.0219(19) 0.0167(18) 0.0156(18) 0.0030(14) -0.0038(15) -0.0043(15)
C6 0.035(3) 0.018(2) 0.033(3) 0.0019(18) -0.007(2) -0.0045(19)
C7 0.025(2) 0.018(2) 0.051(3) 0.009(2) -0.008(2) -0.0008(18)
C8 0.054(3) 0.027(2) 0.043(3) 0.018(2) -0.032(3) -0.013(2)
C9 0.052(3) 0.025(2) 0.021(2) 0.0096(18) -0.008(2) -0.008(2)
C10 0.028(2) 0.023(2) 0.031(2) 0.0098(18) -0.0070(19) -0.0102(18)
C11 0.022(2) 0.0215(19) 0.0137(18) 0.0041(15) -0.0042(15) -0.0067(16)
C12 0.0179(18) 0.0106(16) 0.0166(17) 0.0023(13) -0.0045(14) -0.0048(13)
C13 0.028(2) 0.0143(17) 0.0164(18) 0.0010(14) -0.0025(15) -0.0037(15)
C14 0.036(2) 0.0162(18) 0.0171(18) 0.0018(14) -0.0078(17) -0.0062(16)
C15 0.025(2) 0.0110(17) 0.027(2) 0.0033(15) -0.0014(17) -0.0071(15)
C16 0.031(2) 0.0141(18) 0.022(2) 0.0004(15) -0.0069(17) -0.0099(16)
C17 0.031(2) 0.0166(19) 0.031(2) -0.0068(16) 0.0004(18) -0.0049(17)
C18 0.019(2) 0.0160(19) 0.046(3) -0.0015(18) -0.0064(19) -0.0006(16)
C19 0.021(2) 0.0167(18) 0.031(2) -0.0026(16) -0.0019(17) -0.0068(15)
C20 0.027(2) 0.0215(19) 0.0200(19) 0.0000(15) -0.0104(16) -0.0110(16)
C21 0.038(3) 0.0142(19) 0.041(3) 0.0056(17) -0.024(2) -0.0032(17)
C22 0.0173(17) 0.0120(16) 0.0180(18) 0.0025(14) -0.0085(15) -0.0024(14)
C23 0.0199(18) 0.0135(17) 0.0180(18) 0.0004(14) -0.0032(15) -0.0038(14)
C24 0.0200(19) 0.0181(18) 0.023(2) -0.0051(16) -0.0059(16) -0.0023(15)
C25 0.024(2) 0.0127(18) 0.035(2) -0.0045(17) -0.0120(19) 0.0006(16)
C26 0.025(2) 0.0139(18) 0.031(2) 0.0083(16) -0.0147(18) -0.0067(16)
C27 0.022(2) 0.0194(19) 0.031(2) 0.0005(16) -0.0109(17) -0.0081(16)
C28 0.0157(17) 0.0180(18) 0.023(2) 0.0005(15) -0.0085(15) -0.0037(15)
C29 0.0135(17) 0.0168(17) 0.0183(18) -0.0004(14) -0.0062(14) -0.0022(14)
C30 0.0232(19) 0.0149(17) 0.0199(19) 0.0063(15) -0.0104(16) -0.0062(15)
C31 0.026(2) 0.0187(19) 0.023(2) -0.0033(16) -0.0111(17) -0.0021(16)
C1S 0.028(2) 0.039(3) 0.039(3) -0.001(2) -0.006(2) -0.004(2)
C2S 0.032(3) 0.052(3) 0.034(3) -0.007(2) -0.006(2) -0.013(2)
C3S 0.028(3) 0.051(3) 0.035(3) -0.001(2) -0.001(2) -0.004(2)
C4S 0.031(3) 0.046(3) 0.050(3) 0.011(3) -0.019(2) -0.010(2)
C5S 0.046(3) 0.060(4) 0.044(3) -0.012(3) -0.022(3) 0.000(3)
C6S 0.040(3) 0.045(3) 0.040(3) -0.009(2) -0.012(2) 0.006(3)
C7S 0.036(3) 0.042(3) 0.035(3) -0.001(2) -0.002(2) -0.014(2)
C8S 0.042(3) 0.032(3) 0.040(3) -0.004(2) -0.006(2) -0.001(2)
C9S 0.056(4) 0.035(3) 0.053(3) -0.002(2) -0.019(3) -0.013(3)

loop_
_atom_type_symbol
_atom_type_description
_atom_type_scat_dispersion_real
_atom_type_scat_dispersion_imag
_atom_type_scat_source
C C 0.0033 0.0016 'International Tables Vol C Tables 4.2.6.8 and 6.1.1.4'
H H 0.0000 0.0000 'International Tables Vol C Tables 4.2.6.8 and 6.1.1.4'
Au Au -2.0133 8.8022 'International Tables Vol C Tables 4.2.6.8 and 6.1.1.4'
Cl Cl 0.1484 0.1585 'International Tables Vol C Tables 4.2.6.8 and 6.1.1.4'
Fe Fe 0.3463 0.8444 'International Tables Vol C Tables 4.2.6.8 and 6.1.1.4'
O O 0.0106 0.0060 'International Tables Vol C Tables 4.2.6.8 and 6.1.1.4'
P P 0.1023 0.0942 'International Tables Vol C Tables 4.2.6.8 and 6.1.1.4'

loop_
_geom_angle_atom_site_label_1
_geom_angle_atom_site_label_2
_geom_angle_atom_site_label_3
_geom_angle
_geom_angle_site_symmetry_1
_geom_angle_site_symmetry_3
_geom_angle_publ_flag
P Au Cl 177.38(4) . . ?
C1 Fe C9 154.2(2) . . ?
C1 Fe C5 41.34(16) . . ?
C9 Fe C5 117.0(2) . . ?
C1 Fe C10 121.75(18) . . ?
C9 Fe C10 40.3(2) . . ?
C5 Fe C10 106.12(18) . . ?
C1 Fe C2 41.37(16) . . ?
C9 Fe C2 160.7(2) . . ?
C5 Fe C2 69.60(16) . . ?
C10 Fe C2 158.62(19) . . ?
C1 Fe C8 164.7(2) . . ?
C9 Fe C8 40.7(2) . . ?
C5 Fe C8 152.0(2) . . ?
C10 Fe C8 68.0(2) . . ?
C2 Fe C8 125.7(2) . . ?
C1 Fe C6 110.72(18) . . ?
C9 Fe C6 68.1(2) . . ?
C5 Fe C6 126.15(19) . . ?
C10 Fe C6 40.4(2) . . ?
C2 Fe C6 124.33(19) . . ?
C8 Fe C6 68.1(2) . . ?
C1 Fe C7 128.8(2) . . ?
C9 Fe C7 68.1(2) . . ?
C5 Fe C7 164.7(2) . . ?
C10 Fe C7 67.8(2) . . ?
C2 Fe C7 110.61(19) . . ?
C8 Fe C7 40.5(2) . . ?
C6 Fe C7 40.3(2) . . ?
C1 Fe C4 68.56(16) . . ?
C9 Fe C4 103.9(2) . . ?
C5 Fe C4 40.60(16) . . ?
C10 Fe C4 122.5(2) . . ?
C2 Fe C4 68.60(17) . . ?
C8 Fe C4 117.8(2) . . ?
C6 Fe C4 161.0(2) . . ?
C7 Fe C4 154.6(2) . . ?
C1 Fe C3 68.68(16) . . ?
C9 Fe C3 122.33(19) . . ?
C5 Fe C3 68.61(17) . . ?
C10 Fe C3 158.84(19) . . ?
C2 Fe C3 40.75(16) . . ?
C8 Fe C3 106.51(19) . . ?
C6 Fe C3 158.5(2) . . ?
C7 Fe C3 122.19(19) . . ?
C4 Fe C3 40.34(18) . . ?
C22 P C12 114.23(16) . . ?
C22 P C11 104.23(19) . . ?
C12 P C11 100.23(18) . . ?
C22 P Au 111.02(13) . . ?
C12 P Au 110.42(13) . . ?
C11 P Au 116.32(13) . . ?
C5 C1 C2 108.1(4) . . ?
C5 C1 C11 120.8(4) . . ?
C2 C1 C11 131.0(4) . . ?
C5 C1 Fe 69.4(2) . . ?
C2 C1 Fe 69.7(2) . . ?
C11 C1 Fe 123.1(3) . . ?
C3 C2 C1 107.2(4) . . ?
C3 C2 Fe 70.3(2) . . ?
C1 C2 Fe 68.9(2) . . ?
C3 C2 H2 126.4 . . ?
C1 C2 H2 126.4 . . ?
Fe C2 H2 126.0 . . ?
C4 C3 C2 108.4(4) . . ?
C4 C3 Fe 69.6(2) . . ?
C2 C3 Fe 69.0(2) . . ?
C4 C3 H3 125.8 . . ?
C2 C3 H3 125.8 . . ?
Fe C3 H3 127.2 . . ?
C3 C4 C5 108.9(4) . . ?
C3 C4 Fe 70.1(2) . . ?
C5 C4 Fe 69.0(2) . . ?
C3 C4 H4 125.6 . . ?
C5 C4 H4 125.6 . . ?
Fe C4 H4 127.0 . . ?
C4 C5 C1 107.5(4) . . ?
C4 C5 Fe 70.4(2) . . ?
C1 C5 Fe 69.2(2) . . ?
C4 C5 H5 126.3 . . ?
C1 C5 H5 126.3 . . ?
Fe C5 H5 125.7 . . ?
C10 C6 C7 107.6(5) . . ?
C10 C6 Fe 69.3(3) . . ?
C7 C6 Fe 69.9(3) . . ?
C10 C6 H6 126.2 . . ?
C7 C6 H6 126.2 . . ?
Fe C6 H6 126.2 . . ?
C6 C7 C8 108.2(5) . . ?
C6 C7 Fe 69.8(3) . . ?
C8 C7 Fe 69.5(3) . . ?
C6 C7 H7 125.9 . . ?
C8 C7 H7 125.9 . . ?
Fe C7 H7 126.3 . . ?
C9 C8 C7 107.5(5) . . ?
C9 C8 Fe 69.2(3) . . ?
C7 C8 Fe 70.0(3) . . ?
C9 C8 H8 126.3 . . ?
C7 C8 H8 126.3 . . ?
Fe C8 H8 126.2 . . ?
C10 C9 C8 108.2(5) . . ?
C10 C9 Fe 70.1(3) . . ?
C8 C9 Fe 70.1(3) . . ?
C10 C9 H9 125.9 . . ?
C8 C9 H9 125.9 . . ?
Fe C9 H9 125.4 . . ?
C9 C10 C6 108.6(5) . . ?
C9 C10 Fe 69.6(3) . . ?
C6 C10 Fe 70.3(3) . . ?
C9 C10 H10 125.7 . . ?
C6 C10 H10 125.7 . . ?
Fe C10 H10 126.0 . . ?
O C11 C1 121.5(4) . . ?
O C11 P 117.2(3) . . ?
C1 C11 P 120.8(3) . . ?
C13 C12 C19 110.1(3) . . ?
C13 C12 C20 109.0(3) . . ?
C19 C12 C20 107.3(3) . . ?
C13 C12 P 108.9(3) . . ?
C19 C12 P 113.8(3) . . ?
C20 C12 P 107.8(2) . . ?
C12 C13 C14 110.0(3) . . ?
C12 C13 H13A 109.7 . . ?
C14 C13 H13A 109.7 . . ?
C12 C13 H13B 109.7 . . ?
C14 C13 H13B 109.7 . . ?
H13A C13 H13B 108.2 . . ?
C21 C14 C15 110.1(4) . . ?
C21 C14 C13 108.7(4) . . ?
C15 C14 C13 110.3(3) . . ?
C21 C14 H14 109.2 . . ?
C15 C14 H14 109.2 . . ?
C13 C14 H14 109.2 . . ?
C14 C15 C16 109.3(3) . . ?
C14 C15 H15A 109.8 . . ?
C16 C15 H15A 109.8 . . ?
C14 C15 H15B 109.8 . . ?
C16 C15 H15B 109.8 . . ?
H15A C15 H15B 108.3 . . ?
C17 C16 C15 109.5(4) . . ?
C17 C16 C20 110.1(4) . . ?
C15 C16 C20 108.9(3) . . ?
C17 C16 H16 109.4 . . ?
C15 C16 H16 109.4 . . ?
C20 C16 H16 109.4 . . ?
C16 C17 C18 109.5(3) . . ?
C16 C17 H17A 109.8 . . ?
C18 C17 H17A 109.8 . . ?
C16 C17 H17B 109.8 . . ?
C18 C17 H17B 109.8 . . ?
H17A C17 H17B 108.2 . . ?
C21 C18 C17 108.9(4) . . ?
C21 C18 C19 110.2(4) . . ?
C17 C18 C19 109.0(4) . . ?
C21 C18 H18 109.6 . . ?
C17 C18 H18 109.6 . . ?
C19 C18 H18 109.6 . . ?
C12 C19 C18 109.8(3) . . ?
C12 C19 H19A 109.7 . . ?
C18 C19 H19A 109.7 . . ?
C12 C19 H19B 109.7 . . ?
C18 C19 H19B 109.7 . . ?
H19A C19 H19B 108.2 . . ?
C16 C20 C12 110.1(3) . . ?
C16 C20 H20A 109.6 . . ?
C12 C20 H20A 109.6 . . ?
C16 C20 H20B 109.6 . . ?
C12 C20 H20B 109.6 . . ?
H20A C20 H20B 108.2 . . ?
C14 C21 C18 109.6(3) . . ?
C14 C21 H21A 109.7 . . ?
C18 C21 H21A 109.7 . . ?
C14 C21 H21B 109.7 . . ?
C18 C21 H21B 109.7 . . ?
H21A C21 H21B 108.2 . . ?
C23 C22 C29 108.9(3) . . ?
C23 C22 C30 107.5(3) . . ?
C29 C22 C30 109.8(3) . . ?
C23 C22 P 109.0(3) . . ?
C29 C22 P 115.1(3) . . ?
C30 C22 P 106.3(3) . . ?
C24 C23 C22 110.0(3) . . ?
C24 C23 H23A 109.7 . . ?
C22 C23 H23A 109.7 . . ?
C24 C23 H23B 109.7 . . ?
C22 C23 H23B 109.7 . . ?
H23A C23 H23B 108.2 . . ?
C31 C24 C25 109.1(4) . . ?
C31 C24 C23 110.4(3) . . ?
C25 C24 C23 109.3(3) . . ?
C31 C24 H24 109.4 . . ?
C25 C24 H24 109.4 . . ?
C23 C24 H24 109.4 . . ?
C26 C25 C24 109.2(3) . . ?
C26 C25 H25A 109.8 . . ?
C24 C25 H25A 109.8 . . ?
C26 C25 H25B 109.8 . . ?
C24 C25 H25B 109.8 . . ?
H25A C25 H25B 108.3 . . ?
C25 C26 C30 110.6(4) . . ?
C25 C26 C27 109.6(4) . . ?
C30 C26 C27 109.2(3) . . ?
C25 C26 H26 109.1 . . ?
C30 C26 H26 109.1 . . ?
C27 C26 H26 109.1 . . ?
C28 C27 C26 109.1(3) . . ?
C28 C27 H27A 109.9 . . ?
C26 C27 H27A 109.9 . . ?
C28 C27 H27B 109.9 . . ?
C26 C27 H27B 109.9 . . ?
H27A C27 H27B 108.3 . . ?
C27 C28 C31 110.6(3) . . ?
C27 C28 C29 109.8(3) . . ?
C31 C28 C29 108.6(3) . . ?
C27 C28 H28 109.2 . . ?
C31 C28 H28 109.2 . . ?
C29 C28 H28 109.2 . . ?
C28 C29 C22 110.0(3) . . ?
C28 C29 H29A 109.7 . . ?
C22 C29 H29A 109.7 . . ?
C28 C29 H29B 109.7 . . ?
C22 C29 H29B 109.7 . . ?
H29A C29 H29B 108.2 . . ?
C26 C30 C22 109.6(3) . . ?
C26 C30 H30A 109.8 . . ?
C22 C30 H30A 109.8 . . ?
C26 C30 H30B 109.8 . . ?
C22 C30 H30B 109.8 . . ?
H30A C30 H30B 108.2 . . ?
C28 C31 C24 109.1(3) . . ?
C28 C31 H31A 109.9 . . ?
C24 C31 H31A 109.9 . . ?
C28 C31 H31B 109.9 . . ?
C24 C31 H31B 109.9 . . ?
H31A C31 H31B 108.3 . . ?
C6S C1S C2S 111.5(5) . . ?
C6S C1S H1S1 109.3 . . ?
C2S C1S H1S1 109.3 . . ?
C6S C1S H1S2 109.3 . . ?
C2S C1S H1S2 109.3 . . ?
H1S1 C1S H1S2 108.0 . . ?
C1S C2S C3S 111.0(5) . . ?
C1S C2S H2S1 109.4 . . ?
C3S C2S H2S1 109.4 . . ?
C1S C2S H2S2 109.4 . . ?
C3S C2S H2S2 109.4 . . ?
H2S1 C2S H2S2 108.0 . . ?
C2S C3S C4S 111.0(5) . . ?
C2S C3S H3S1 109.4 . . ?
C4S C3S H3S1 109.4 . . ?
C2S C3S H3S2 109.4 . . ?
C4S C3S H3S2 109.4 . . ?
H3S1 C3S H3S2 108.0 . . ?
C3S C4S C5S 110.1(5) . . ?
C3S C4S H4S1 109.6 . . ?
C5S C4S H4S1 109.6 . . ?
C3S C4S H4S2 109.6 . . ?
C5S C4S H4S2 109.6 . . ?
H4S1 C4S H4S2 108.2 . . ?
C6S C5S C4S 111.5(5) . . ?
C6S C5S H5S1 109.3 . . ?
C4S C5S H5S1 109.3 . . ?
C6S C5S H5S2 109.3 . . ?
C4S C5S H5S2 109.3 . . ?
H5S1 C5S H5S2 108.0 . . ?
C1S C6S C5S 111.6(5) . . ?
C1S C6S H6S1 109.3 . . ?
C5S C6S H6S1 109.3 . . ?
C1S C6S H6S2 109.3 . . ?
C5S C6S H6S2 109.3 . . ?
H6S1 C6S H6S2 108.0 . . ?
C8S C7S C9S 111.5(5) . 2_576 ?
C8S C7S H7S1 109.3 . . ?
C9S C7S H7S1 109.3 2_576 . ?
C8S C7S H7S2 109.3 . . ?
C9S C7S H7S2 109.3 2_576 . ?
H7S1 C7S H7S2 108.0 . . ?
C9S C8S C7S 112.5(5) . . ?
C9S C8S H8S1 109.1 . . ?
C7S C8S H8S1 109.1 . . ?
C9S C8S H8S2 109.1 . . ?
C7S C8S H8S2 109.1 . . ?
H8S1 C8S H8S2 107.8 . . ?
C8S C9S C7S 111.2(5) . 2_576 ?
C8S C9S H9S1 109.4 . . ?
C7S C9S H9S1 109.4 2_576 . ?
C8S C9S H9S2 109.4 . . ?
C7S C9S H9S2 109.4 2_576 . ?
H9S1 C9S H9S2 108.0 . . ?

loop_
_geom_bond_atom_site_label_1
_geom_bond_atom_site_label_2
_geom_bond_distance
_geom_bond_site_symmetry_2
_geom_bond_publ_flag
Au P 2.2435(10) . ?
Au Cl 2.2846(10) . ?
Fe C1 2.034(4) . ?
Fe C9 2.035(5) . ?
Fe C5 2.037(4) . ?
Fe C10 2.041(5) . ?
Fe C2 2.045(4) . ?
Fe C8 2.048(5) . ?
Fe C6 2.054(5) . ?
Fe C7 2.054(5) . ?
Fe C4 2.056(4) . ?
Fe C3 2.062(4) . ?
P C22 1.870(4) . ?
P C12 1.875(4) . ?
P C11 1.885(4) . ?
O C11 1.214(5) . ?
C1 C5 1.437(6) . ?
C1 C2 1.441(6) . ?
C1 C11 1.468(6) . ?
C2 C3 1.430(6) . ?
C2 H2 0.9500 . ?
C3 C4 1.420(6) . ?
C3 H3 0.9500 . ?
C4 C5 1.420(6) . ?
C4 H4 0.9500 . ?
C5 H5 0.9500 . ?
C6 C10 1.415(7) . ?
C6 C7 1.415(7) . ?
C6 H6 0.9500 . ?
C7 C8 1.421(8) . ?
C7 H7 0.9500 . ?
C8 C9 1.420(9) . ?
C8 H8 0.9500 . ?
C9 C10 1.403(7) . ?
C9 H9 0.9500 . ?
C10 H10 0.9500 . ?
C12 C13 1.526(5) . ?
C12 C19 1.532(6) . ?
C12 C20 1.557(5) . ?
C13 C14 1.532(5) . ?
C13 H13A 0.9900 . ?
C13 H13B 0.9900 . ?
C14 C21 1.521(7) . ?
C14 C15 1.525(6) . ?
C14 H14 1.0000 . ?
C15 C16 1.530(6) . ?
C15 H15A 0.9900 . ?
C15 H15B 0.9900 . ?
C16 C17 1.518(6) . ?
C16 C20 1.533(5) . ?
C16 H16 1.0000 . ?
C17 C18 1.537(6) . ?
C17 H17A 0.9900 . ?
C17 H17B 0.9900 . ?
C18 C21 1.528(7) . ?
C18 C19 1.541(6) . ?
C18 H18 1.0000 . ?
C19 H19A 0.9900 . ?
C19 H19B 0.9900 . ?
C20 H20A 0.9900 . ?
C20 H20B 0.9900 . ?
C21 H21A 0.9900 . ?
C21 H21B 0.9900 . ?
C22 C23 1.542(6) . ?
C22 C29 1.543(5) . ?
C22 C30 1.555(5) . ?
C23 C24 1.541(5) . ?
C23 H23A 0.9900 . ?
C23 H23B 0.9900 . ?
C24 C31 1.534(6) . ?
C24 C25 1.539(6) . ?
C24 H24 1.0000 . ?
C25 C26 1.524(7) . ?
C25 H25A 0.9900 . ?
C25 H25B 0.9900 . ?
C26 C30 1.538(6) . ?
C26 C27 1.538(6) . ?
C26 H26 1.0000 . ?
C27 C28 1.531(6) . ?
C27 H27A 0.9900 . ?
C27 H27B 0.9900 . ?
C28 C31 1.531(6) . ?
C28 C29 1.541(5) . ?
C28 H28 1.0000 . ?
C29 H29A 0.9900 . ?
C29 H29B 0.9900 . ?
C30 H30A 0.9900 . ?
C30 H30B 0.9900 . ?
C31 H31A 0.9900 . ?
C31 H31B 0.9900 . ?
C1S C6S 1.501(8) . ?
C1S C2S 1.516(8) . ?
C1S H1S1 0.9900 . ?
C1S H1S2 0.9900 . ?
C2S C3S 1.523(8) . ?
C2S H2S1 0.9900 . ?
C2S H2S2 0.9900 . ?
C3S C4S 1.524(9) . ?
C3S H3S1 0.9900 . ?
C3S H3S2 0.9900 . ?
C4S C5S 1.531(9) . ?
C4S H4S1 0.9900 . ?
C4S H4S2 0.9900 . ?
C5S C6S 1.511(8) . ?
C5S H5S1 0.9900 . ?
C5S H5S2 0.9900 . ?
C6S H6S1 0.9900 . ?
C6S H6S2 0.9900 . ?
C7S C8S 1.524(8) . ?
C7S C9S 1.541(8) 2_576 ?
C7S H7S1 0.9900 . ?
C7S H7S2 0.9900 . ?
C8S C9S 1.476(9) . ?
C8S H8S1 0.9900 . ?
C8S H8S2 0.9900 . ?
C9S H9S1 0.9900 . ?
C9S H9S2 0.9900 . ?
